data_7103922
loop_
_publ_author_name
'Andrew Bond'

_publ_section_title
;
In situ co-crystallisation as a tool for
low-temperature crystal engineering
;
_journal_name_full 'Chemical communications (Cambridge, England)'
_journal_paper_doi 10.1039/b208904a
_journal_year 2003
_chemical_formula_moiety 'C4 H4 N2, 2(C3 H6 O2)'
_chemical_formula_sum 'C10 H16 N2 O4'
_chemical_formula_weight 228.25
_chemical_name_common 'pyrazine / propanoic acid'
_space_group_IT_number 14
_symmetry_cell_setting monoclinic
_symmetry_space_group_name_Hall '-P 2yn'
_symmetry_space_group_name_H-M 'P 1 21/n 1'
_atom_sites_solution_hydrogens geom
_atom_sites_solution_primary direct
_atom_sites_solution_secondary difmap
_cell_angle_alpha 90.00
_cell_angle_beta 93.197(1)
_cell_angle_gamma 90.00
_cell_formula_units_Z 2
_cell_length_a 4.8735(2)
_cell_length_b 5.4384(2)
_cell_length_c 23.2428(10)
_cell_measurement_reflns_used 6268
_cell_measurement_temperature 180(2)
_cell_measurement_theta_max 25.03
_cell_measurement_theta_min 1.02
_cell_volume 615.07(4)
_computing_cell_refinement 'HKL Scalepack (Otwinowski & Minor, 1997)'
_computing_data_collection 'Collect (Nonius, 1998)'
_computing_data_reduction
;
HKL Denzo and Scalepack (Otwinowski & Minor, 1997)
;
_computing_publication_material 'SHELXL-97 (Sheldrick, 1997)'
_computing_structure_refinement 'SHELXL-97 (Sheldrick, 1997)'
_computing_structure_solution 'SIR-92 (Altomare et al., 1994)'
_diffrn_ambient_temperature 180(2)
_diffrn_measured_fraction_theta_full 0.830
_diffrn_measured_fraction_theta_max 0.830
_diffrn_measurement_device_type 'Nonius KappaCCD'
_diffrn_measurement_method 'Thin slice \w and \f scans'
_diffrn_radiation_monochromator graphite
_diffrn_radiation_source 'fine-focus sealed tube'
_diffrn_radiation_type MoK\a
_diffrn_radiation_wavelength 0.7107
_diffrn_reflns_av_R_equivalents 0.1186
_diffrn_reflns_av_sigmaI/netI 0.0950
_diffrn_reflns_limit_h_max 4
_diffrn_reflns_limit_h_min -5
_diffrn_reflns_limit_k_max 6
_diffrn_reflns_limit_k_min -5
_diffrn_reflns_limit_l_max 27
_diffrn_reflns_limit_l_min -26
_diffrn_reflns_number 1845
_diffrn_reflns_theta_full 24.89
_diffrn_reflns_theta_max 24.89
_diffrn_reflns_theta_min 3.85
_diffrn_standards_number 0
_exptl_absorpt_coefficient_mu 0.096
_exptl_absorpt_correction_type none
_exptl_crystal_colour colourless
_exptl_crystal_density_diffrn 1.232
_exptl_crystal_density_method 'not measured'
_exptl_crystal_description cylinder
_exptl_crystal_F_000 244
_exptl_crystal_size_length 0.35
_exptl_crystal_size_rad 0.10
_refine_diff_density_max 0.409
_refine_diff_density_min -0.531
_refine_diff_density_rms 0.150
_refine_ls_extinction_coef 0.49(9)
_refine_ls_extinction_expression Fc^*^=kFc[1+0.001xFc^2^\l^3^/sin(2\q)]^-1/4^
_refine_ls_extinction_method SHELXL
_refine_ls_goodness_of_fit_ref 1.245
_refine_ls_hydrogen_treatment mixed
_refine_ls_matrix_type full
_refine_ls_number_parameters 79
_refine_ls_number_reflns 891
_refine_ls_number_restraints 0
_refine_ls_restrained_S_all 1.245
_refine_ls_R_factor_all 0.1058
_refine_ls_R_factor_gt 0.0749
_refine_ls_shift/su_max 0.000
_refine_ls_shift/su_mean 0.000
_refine_ls_structure_factor_coef Fsqd
_refine_ls_weighting_details 'calc w=1/[\s^2^(Fo^2^)+(0.1127P)^2^+0.0802P] where P=(Fo^2^+2Fc^2^)/3'
_refine_ls_weighting_scheme calc
_refine_ls_wR_factor_gt 0.1880
_refine_ls_wR_factor_ref 0.2189
_reflns_number_gt 664
_reflns_number_total 891
_reflns_threshold_expression I>2\s(I)
_cod_data_source_file b208904a.txt
_cod_data_source_block ab0206
_cod_original_sg_symbol_H-M P21/n
_cod_database_code 7103922

loop_
_symmetry_equiv_pos_as_xyz
'x, y, z'
'-x+1/2, y+1/2, -z+1/2'
'-x, -y, -z'
'x-1/2, -y-1/2, z-1/2'

loop_
_atom_site_label
_atom_site_type_symbol
_atom_site_fract_x
_atom_site_fract_y
_atom_site_fract_z
_atom_site_U_iso_or_equiv
_atom_site_adp_type
_atom_site_occupancy
_atom_site_symmetry_multiplicity
_atom_site_calc_flag
_atom_site_refinement_flags
_atom_site_disorder_assembly
_atom_site_disorder_group
O1 O -0.0472(6) 0.0299(5) 0.35779(10) 0.0555(10) Uani 1 1 d . . .
H1 H 0.057(14) 0.006(12) 0.395(3) 0.120(19) Uiso 1 1 d . . .
O2 O -0.1888(6) 0.3590(4) 0.40456(9) 0.0553(10) Uani 1 1 d . . .
C1 C -0.2008(8) 0.2286(6) 0.36272(13) 0.0425(10) Uani 1 1 d . . .
C2 C -0.3934(9) 0.2707(7) 0.31092(13) 0.0555(12) Uani 1 1 d . . .
H2A H -0.2847 0.2777 0.2762 0.067 Uiso 1 1 calc R . .
H2B H -0.5192 0.1281 0.3065 0.067 Uiso 1 1 calc R . .
C3 C -0.5613(9) 0.4995(8) 0.31349(15) 0.0601(13) Uani 1 1 d . . .
H3A H -0.6772 0.4910 0.3465 0.090 Uiso 1 1 calc R . .
H3B H -0.6777 0.5156 0.2779 0.090 Uiso 1 1 calc R . .
H3C H -0.4391 0.6423 0.3177 0.090 Uiso 1 1 calc R . .
N1A N 0.3126(6) -0.0090(5) 0.45274(10) 0.0458(10) Uani 1 1 d . . .
C2A C 0.5076(8) -0.1786(6) 0.46148(13) 0.0472(11) Uani 1 1 d . . .
H2AA H 0.5200 -0.3090 0.4346 0.057 Uiso 1 1 calc R . .
C1A C 0.3083(8) 0.1696(6) 0.49136(13) 0.0479(11) Uani 1 1 d . . .
H1AA H 0.1740 0.2955 0.4864 0.058 Uiso 1 1 calc R . .

loop_
_atom_site_aniso_label
_atom_site_aniso_U_11
_atom_site_aniso_U_22
_atom_site_aniso_U_33
_atom_site_aniso_U_23
_atom_site_aniso_U_13
_atom_site_aniso_U_12
O1 0.062(2) 0.0474(16) 0.0559(15) -0.0087(10) -0.0049(12) 0.0122(12)
O2 0.059(2) 0.0550(16) 0.0501(14) -0.0109(10) -0.0088(10) 0.0183(13)
C1 0.042(3) 0.0406(18) 0.0452(17) -0.0003(13) 0.0043(13) -0.0046(16)
C2 0.063(3) 0.053(2) 0.048(2) -0.0052(14) -0.0098(16) 0.0051(19)
C3 0.061(3) 0.059(2) 0.058(2) 0.0043(15) -0.0144(18) 0.0068(19)
N1A 0.045(3) 0.0424(17) 0.0499(16) 0.0002(11) 0.0016(12) 0.0048(13)
C2A 0.051(3) 0.0384(18) 0.0525(19) -0.0036(13) 0.0047(14) 0.0081(16)
C1A 0.050(3) 0.0401(19) 0.0542(19) -0.0012(13) 0.0029(15) 0.0084(16)

loop_
_atom_type_symbol
_atom_type_description
_atom_type_scat_dispersion_real
_atom_type_scat_dispersion_imag
_atom_type_scat_source
C C 0.0033 0.0016 'International Tables Vol C Tables 4.2.6.8 and 6.1.1.4'
H H 0.0000 0.0000 'International Tables Vol C Tables 4.2.6.8 and 6.1.1.4'
N N 0.0061 0.0033 'International Tables Vol C Tables 4.2.6.8 and 6.1.1.4'
O O 0.0106 0.0060 'International Tables Vol C Tables 4.2.6.8 and 6.1.1.4'

loop_
_geom_angle_atom_site_label_1
_geom_angle_atom_site_label_2
_geom_angle_atom_site_label_3
_geom_angle
_geom_angle_site_symmetry_1
_geom_angle_site_symmetry_3
_geom_angle_publ_flag
C1 O1 H1 107(4) . . ?
O2 C1 O1 123.3(3) . . ?
O2 C1 C2 123.9(3) . . ?
O1 C1 C2 112.7(3) . . ?
C3 C2 C1 114.5(3) . . ?
C3 C2 H2A 108.6 . . ?
C1 C2 H2A 108.6 . . ?
C3 C2 H2B 108.6 . . ?
C1 C2 H2B 108.6 . . ?
H2A C2 H2B 107.6 . . ?
C2 C3 H3A 109.5 . . ?
C2 C3 H3B 109.5 . . ?
H3A C3 H3B 109.5 . . ?
C2 C3 H3C 109.5 . . ?
H3A C3 H3C 109.5 . . ?
H3B C3 H3C 109.5 . . ?
C1A N1A C2A 116.3(3) . . ?
N1A C2A C1A 121.6(3) . 3_656 ?
N1A C2A H2AA 119.2 . . ?
C1A C2A H2AA 119.2 3_656 . ?
N1A C1A C2A 122.1(3) . 3_656 ?
N1A C1A H1AA 118.9 . . ?
C2A C1A H1AA 118.9 3_656 . ?

loop_
_geom_bond_atom_site_label_1
_geom_bond_atom_site_label_2
_geom_bond_distance
_geom_bond_site_symmetry_2
_geom_bond_publ_flag
O1 C1 1.323(4) . ?
O1 H1 0.98(6) . ?
O2 C1 1.203(4) . ?
C1 C2 1.502(5) . ?
C2 C3 1.492(5) . ?
C2 H2A 0.9900 . ?
C2 H2B 0.9900 . ?
C3 H3A 0.9800 . ?
C3 H3B 0.9800 . ?
C3 H3C 0.9800 . ?
N1A C1A 1.323(4) . ?
N1A C2A 1.332(4) . ?
C2A C1A 1.378(5) 3_656 ?
C2A H2AA 0.9500 . ?
C1A C2A 1.378(5) 3_656 ?
C1A H1AA 0.9500 . ?

loop_
_geom_torsion_atom_site_label_1
_geom_torsion_atom_site_label_2
_geom_torsion_atom_site_label_3
_geom_torsion_atom_site_label_4
_geom_torsion
_geom_torsion_site_symmetry_1
_geom_torsion_site_symmetry_2
_geom_torsion_site_symmetry_3
_geom_torsion_site_symmetry_4
_geom_torsion_publ_flag
O2 C1 C2 C3 3.6(6) . . . . ?
O1 C1 C2 C3 -177.3(3) . . . . ?
C1A N1A C2A C1A 0.8(6) . . . 3_656 ?
C2A N1A C1A C2A -0.9(6) . . . 3_656 ?
